data_7226213
loop_
_publ_author_name
'Guo, Hongchao'
'Zhou, Leijie'
'Sun, Zhanhu'
'Yuan, Chunhao'

_publ_section_title
;
 Phosphine-Catalyzed [3+2] Cycloaddition of Phthalazinium
 Dicyanomethanides with Allenoates: Highly Efficient Synthesis of
 1,2,3,10b-Tetrahydropyrrolo[2,1-a]phthalazine Derivatives
;
_journal_name_full 'RSC Adv.'
_journal_paper_doi 10.1039/C6RA13643E
_journal_year 2016
_chemical_formula_moiety 'C24 H20 N4 O2'
_chemical_formula_sum 'C24 H20 N4 O2'
_chemical_formula_weight 396.44
_chemical_name_systematic
;
 ?
;
_space_group_crystal_system monoclinic
_space_group_IT_number 7
_space_group_name_Hall 'P -2yac'
_space_group_name_H-M_alt 'P 1 n 1'
_symmetry_space_group_name_Hall 'P -2yac'
_symmetry_space_group_name_H-M 'P 1 n 1'
_atom_sites_solution_hydrogens geom
_atom_sites_solution_primary dual
_audit_creation_date 2014-11-20
_audit_creation_method
;
Olex2 1.2
(compiled 2014.03.20 svn.r2914 for OlexSys, GUI svn.r4816)
;
_audit_update_record
;
2016-02-24 deposited with the CCDC.
2016-08-11 downloaded from the CCDC.
;
_cell_angle_alpha 90
_cell_angle_beta 112.20(3)
_cell_angle_gamma 90
_cell_formula_units_Z 4
_cell_length_a 11.285(2)
_cell_length_b 14.466(3)
_cell_length_c 13.528(3)
_cell_measurement_reflns_used 7622
_cell_measurement_temperature 173.1500
_cell_measurement_theta_max 27.4813
_cell_measurement_theta_min 1.4076
_cell_volume 2044.7(8)
_computing_cell_refinement 'CrystalClear (Rigaku Inc., 2007)'
_computing_data_collection 'CrystalClear (Rigaku Inc., 2007)'
_computing_data_reduction 'CrystalClear (Rigaku Inc., 2007)'
_computing_molecular_graphics 'Olex2 (Dolomanov et al., 2013)'
_computing_publication_material 'Olex2 (Dolomanov et al., 2013)'
_computing_structure_refinement 'ShelXL (Sheldrick, 2013)'
_computing_structure_solution
;
 'XS (Sheldrick, 2013)'
;
_diffrn_ambient_temperature 173.1500
_diffrn_detector_area_resol_mean 28.5714
_diffrn_measured_fraction_theta_full 0.998
_diffrn_measured_fraction_theta_max 0.998
_diffrn_measurement_device
;
Saturn724+ (2x2 bin mode)
;
_diffrn_measurement_device_details
;
AFC10: Fixed Chi 2 circle
;
_diffrn_measurement_device_type 'MM007-HF CCD(Saturn 724+)'
_diffrn_measurement_method dtprofit.ref
_diffrn_orient_matrix_type d*Trek
_diffrn_orient_matrix_UB_11 0.0646
_diffrn_orient_matrix_UB_12 -0.0687
_diffrn_orient_matrix_UB_13 -0.0167
_diffrn_orient_matrix_UB_21 0.0027
_diffrn_orient_matrix_UB_22 -0.0139
_diffrn_orient_matrix_UB_23 0.0677
_diffrn_orient_matrix_UB_31 -0.0341
_diffrn_orient_matrix_UB_32 -0.0710
_diffrn_orient_matrix_UB_33 -0.0132
_diffrn_radiation_detector CCD
_diffrn_radiation_monochromator Confocal
_diffrn_radiation_type MoK\a
_diffrn_radiation_wavelength 0.71073
_diffrn_reflns_av_R_equivalents 0.0419
_diffrn_reflns_av_unetI/netI 0.0400
_diffrn_reflns_Laue_measured_fraction_full 0.998
_diffrn_reflns_Laue_measured_fraction_max 0.998
_diffrn_reflns_limit_h_max 14
_diffrn_reflns_limit_h_min -13
_diffrn_reflns_limit_k_max 18
_diffrn_reflns_limit_k_min -18
_diffrn_reflns_limit_l_max 17
_diffrn_reflns_limit_l_min -17
_diffrn_reflns_number 24275
_diffrn_reflns_point_group_measured_fraction_full 0.965
_diffrn_reflns_point_group_measured_fraction_max 0.956
_diffrn_reflns_theta_full 26.000
_diffrn_reflns_theta_max 27.489
_diffrn_reflns_theta_min 2.012
_diffrn_source 'Rotating Anode'
_diffrn_source_current 24.0000
_diffrn_source_power 1.2000
_diffrn_source_voltage 50.0000
_exptl_absorpt_coefficient_mu 0.084
_exptl_absorpt_correction_T_max 1.0000
_exptl_absorpt_correction_T_min 0.7145
_exptl_absorpt_correction_type multi-scan
_exptl_crystal_colour 'light yellow'
_exptl_crystal_density_diffrn 1.288
_exptl_crystal_description rod
_exptl_crystal_F_000 832
_exptl_crystal_size_max 0.53
_exptl_crystal_size_mid 0.14
_exptl_crystal_size_min 0.12
_refine_diff_density_max 0.328
_refine_diff_density_min -0.343
_refine_diff_density_rms 0.035
_refine_ls_abs_structure_details
;
 Flack x determined using 3628 quotients [(I+)-(I-)]/[(I+)+(I-)]
 (Parsons and Flack (2004), Acta Cryst. A60, s61).
;
_refine_ls_abs_structure_Flack 0.7(5)
_refine_ls_extinction_method none
_refine_ls_goodness_of_fit_ref 1.037
_refine_ls_hydrogen_treatment constr
_refine_ls_matrix_type full
_refine_ls_number_parameters 543
_refine_ls_number_reflns 8978
_refine_ls_number_restraints 2
_refine_ls_restrained_S_all 1.037
_refine_ls_R_factor_all 0.0477
_refine_ls_R_factor_gt 0.0456
_refine_ls_shift/su_max 0.000
_refine_ls_shift/su_mean 0.000
_refine_ls_structure_factor_coef Fsqd
_refine_ls_weighting_details 'w=1/[\s^2^(Fo^2^)+(0.0380P)^2^+0.5320P] where P=(Fo^2^+2Fc^2^)/3'
_refine_ls_weighting_scheme calc
_refine_ls_wR_factor_gt 0.1012
_refine_ls_wR_factor_ref 0.1027
_reflns_Friedel_coverage 0.912
_reflns_Friedel_fraction_full 0.931
_reflns_Friedel_fraction_max 0.913
_reflns_number_gt 8603
_reflns_number_total 8978
_reflns_threshold_expression 'I > 2\s(I)'
_cod_data_source_file c6ra13643e2.cif
_cod_data_source_block mx3405
_cod_original_cell_volume 2044.9(8)
_cod_database_code 7226213
_shelxl_version_number 2013-4
_shelx_space_group_comment
;
The symmetry employed for this shelxl refinement is uniquely defined
by the following loop, which should always be used as a source of
symmetry information in preference to the above space-group names.
They are only intended as comments.
;
_diffrn_number_total 4884
_olex2_refinement_description
;
1. Fixed Uiso
 At 1.2 times of:
  All C(H) groups, All C(H,H) groups
 At 1.5 times of:
  All C(H,H,H) groups
2.a Ternary CH refined with riding coordinates:
 C7(H7), C32(H32)
2.b Secondary CH2 refined with riding coordinates:
 C9(H9A,H9B), C16(H16A,H16B), C18(H18A,H18B), C33(H33A,H33B), C40(H40A,H40B),
 C42(H42A,H42B)
2.c Aromatic/amide H refined with riding coordinates:
 C1(H1), C2(H2), C3(H3), C4(H4), C8(H8), C20(H20), C21(H21), C22(H22),
 C23(H23), C24(H24), C26(H26), C27(H27), C28(H28), C29(H29), C31(H31), C44(H44),
  C45(H45), C46(H46), C47(H47), C48(H48)
2.d Idealised Me refined as rotating group:
 C17(H17A,H17B,H17C), C41(H41A,H41B,H41C)
;

loop_
_space_group_symop_operation_xyz
'x, y, z'
'x+1/2, -y, z+1/2'

loop_
_atom_site_label
_atom_site_type_symbol
_atom_site_fract_x
_atom_site_fract_y
_atom_site_fract_z
_atom_site_U_iso_or_equiv
_atom_site_adp_type
_atom_site_occupancy
_atom_site_site_symmetry_order
_atom_site_calc_flag
_atom_site_refinement_flags_posn
O1 O -0.3751(2) -0.21771(15) -0.25830(17) 0.0443(5) Uani 1 1 d .
O2 O -0.5679(2) -0.28665(15) -0.31833(17) 0.0433(5) Uani 1 1 d .
N1 N -0.2737(2) 0.11731(17) -0.28083(18) 0.0359(5) Uani 1 1 d .
N2 N -0.3865(2) 0.06824(15) -0.33767(16) 0.0289(5) Uani 1 1 d .
N3 N -0.3710(3) -0.04100(18) -0.11681(19) 0.0397(6) Uani 1 1 d .
N4 N -0.1719(3) -0.0978(2) -0.3337(2) 0.0479(7) Uani 1 1 d .
C1 C -0.5658(3) 0.2107(2) -0.5676(2) 0.0426(7) Uani 1 1 d .
H1 H -0.6245 0.1702 -0.6142 0.051 Uiso 1 1 calc R
C2 C -0.5790(3) 0.3051(2) -0.5857(3) 0.0470(8) Uani 1 1 d .
H2 H -0.6468 0.3277 -0.6444 0.056 Uiso 1 1 calc R
C3 C -0.4919(3) 0.3661(2) -0.5170(3) 0.0474(8) Uani 1 1 d .
H3 H -0.5014 0.4294 -0.5295 0.057 Uiso 1 1 calc R
C4 C -0.3903(3) 0.3324(2) -0.4294(2) 0.0437(7) Uani 1 1 d .
H4 H -0.3311 0.3732 -0.3835 0.052 Uiso 1 1 calc R
C5 C -0.3770(3) 0.2383(2) -0.4102(2) 0.0355(6) Uani 1 1 d .
C6 C -0.4653(3) 0.17681(19) -0.4802(2) 0.0327(6) Uani 1 1 d .
C7 C -0.4370(3) 0.07626(19) -0.4548(2) 0.0307(6) Uani 1 1 d .
H7 H -0.3723 0.0554 -0.4818 0.037 Uiso 1 1 calc R
C8 C -0.2727(3) 0.1988(2) -0.3178(2) 0.0383(7) Uani 1 1 d .
H8 H -0.2011 0.2355 -0.2838 0.046 Uiso 1 1 calc R
C9 C -0.5465(3) 0.00693(19) -0.4855(2) 0.0309(5) Uani 1 1 d .
H9A H -0.6235 0.0353 -0.4836 0.037 Uiso 1 1 calc R
H9B H -0.5646 -0.0176 -0.5564 0.037 Uiso 1 1 calc R
C10 C -0.4985(2) -0.06839(18) -0.40193(19) 0.0285(5) Uani 1 1 d .
C11 C -0.3774(2) -0.03011(17) -0.3118(2) 0.0287(5) Uani 1 1 d .
C12 C -0.3738(3) -0.04054(18) -0.2016(2) 0.0308(6) Uani 1 1 d .
C13 C -0.2604(3) -0.0718(2) -0.3208(2) 0.0347(6) Uani 1 1 d .
C14 C -0.5468(3) -0.15280(19) -0.4060(2) 0.0305(5) Uani 1 1 d .
C15 C -0.4853(3) -0.2217(2) -0.3186(2) 0.0346(6) Uani 1 1 d .
C16 C -0.5186(4) -0.3647(2) -0.2460(3) 0.0517(8) Uani 1 1 d .
H16A H -0.5857 -0.3898 -0.2256 0.062 Uiso 1 1 calc R
H16B H -0.4490 -0.3444 -0.1819 0.062 Uiso 1 1 calc R
C17 C -0.4724(5) -0.4363(3) -0.3000(4) 0.0737(13) Uani 1 1 d .
H17A H -0.5393 -0.4522 -0.3666 0.111 Uiso 1 1 calc GR
H17B H -0.4478 -0.4903 -0.2554 0.111 Uiso 1 1 calc GR
H17C H -0.3998 -0.4133 -0.3130 0.111 Uiso 1 1 calc GR
C18 C -0.6592(3) -0.18763(19) -0.5012(2) 0.0320(6) Uani 1 1 d .
H18A H -0.6941 -0.1373 -0.5512 0.038 Uiso 1 1 calc R
H18B H -0.7257 -0.2091 -0.4777 0.038 Uiso 1 1 calc R
C19 C -0.6200(2) -0.26590(18) -0.55696(19) 0.0283(5) Uani 1 1 d .
C20 C -0.5052(3) -0.2633(2) -0.5709(2) 0.0377(6) Uani 1 1 d .
H20 H -0.4494 -0.2142 -0.5428 0.045 Uiso 1 1 calc R
C21 C -0.4715(4) -0.3327(3) -0.6262(3) 0.0533(9) Uani 1 1 d .
H21 H -0.3939 -0.3299 -0.6354 0.064 Uiso 1 1 calc R
C22 C -0.5542(4) -0.4059(2) -0.6676(3) 0.0559(10) Uani 1 1 d .
H22 H -0.5329 -0.4522 -0.7056 0.067 Uiso 1 1 calc R
C23 C -0.6668(4) -0.4102(2) -0.6525(3) 0.0553(10) Uani 1 1 d .
H23 H -0.7212 -0.4602 -0.6792 0.066 Uiso 1 1 calc R
C24 C -0.7009(3) -0.3408(2) -0.5979(2) 0.0417(7) Uani 1 1 d .
H24 H -0.7783 -0.3443 -0.5886 0.050 Uiso 1 1 calc R
O3 O -0.1574(2) -0.38125(16) -0.61759(18) 0.0530(6) Uani 1 1 d .
O4 O -0.1052(3) -0.29381(17) -0.73015(18) 0.0733(9) Uani 1 1 d .
N5 N 0.1443(2) -0.43491(16) -0.23404(18) 0.0353(5) Uani 1 1 d .
N6 N 0.1288(2) -0.35810(15) -0.30053(18) 0.0319(5) Uani 1 1 d .
N7 N 0.1053(3) -0.4924(2) -0.5093(3) 0.0557(8) Uani 1 1 d .
N8 N -0.1840(3) -0.4200(2) -0.3829(3) 0.0568(8) Uani 1 1 d .
C25 C 0.2256(3) -0.2511(2) -0.1594(2) 0.0358(6) Uani 1 1 d .
C26 C 0.2788(3) -0.1648(2) -0.1261(2) 0.0449(8) Uani 1 1 d .
H26 H 0.2481 -0.1134 -0.1695 0.054 Uiso 1 1 calc R
C27 C 0.3784(4) -0.1556(3) -0.0272(3) 0.0541(9) Uani 1 1 d .
H27 H 0.4149 -0.0979 -0.0046 0.065 Uiso 1 1 calc R
C28 C 0.4234(4) -0.2321(3) 0.0378(3) 0.0518(8) Uani 1 1 d .
H28 H 0.4887 -0.2252 0.1045 0.062 Uiso 1 1 calc R
C29 C 0.3720(3) -0.3182(2) 0.0041(2) 0.0446(7) Uani 1 1 d .
H29 H 0.4032 -0.3694 0.0479 0.053 Uiso 1 1 calc R
C30 C 0.2729(3) -0.3292(2) -0.0959(2) 0.0355(6) Uani 1 1 d .
C31 C 0.2162(3) -0.4185(2) -0.1360(2) 0.0384(7) Uani 1 1 d .
H31 H 0.2329 -0.4671 -0.0877 0.046 Uiso 1 1 calc R
C32 C 0.1112(3) -0.26808(18) -0.2601(2) 0.0327(6) Uani 1 1 d .
H32 H 0.0335 -0.2686 -0.2441 0.039 Uiso 1 1 calc R
C33 C 0.0905(3) -0.20697(17) -0.3570(2) 0.0296(5) Uani 1 1 d .
H33A H 0.0395 -0.1531 -0.3567 0.036 Uiso 1 1 calc R
H33B H 0.1715 -0.1868 -0.3591 0.036 Uiso 1 1 calc R
C34 C 0.0199(3) -0.26989(17) -0.4506(2) 0.0300(5) Uani 1 1 d .
C35 C 0.0270(3) -0.36904(17) -0.4060(2) 0.0307(6) Uani 1 1 d .
C36 C 0.0683(3) -0.43935(19) -0.4653(2) 0.0378(7) Uani 1 1 d .
C37 C -0.0958(3) -0.39755(19) -0.3974(2) 0.0362(6) Uani 1 1 d .
C38 C -0.0330(3) -0.24527(18) -0.5532(2) 0.0328(6) Uani 1 1 d .
C39 C -0.1047(3) -0.3149(2) -0.6357(2) 0.0385(7) Uani 1 1 d .
C40 C -0.1873(8) -0.3503(3) -0.8205(3) 0.121(3) Uani 1 1 d .
H40A H -0.1348 -0.3948 -0.8391 0.145 Uiso 1 1 calc R
H40B H -0.2479 -0.3843 -0.7993 0.145 Uiso 1 1 calc R
C41 C -0.2518(6) -0.2982(4) -0.9068(5) 0.121(3) Uani 1 1 d .
H41A H -0.2824 -0.3368 -0.9691 0.181 Uiso 1 1 calc GR
H41B H -0.1959 -0.2518 -0.9156 0.181 Uiso 1 1 calc GR
H41C H -0.3231 -0.2691 -0.8971 0.181 Uiso 1 1 calc GR
C42 C -0.0270(3) -0.14812(19) -0.5919(2) 0.0367(6) Uani 1 1 d .
H42A H 0.0125 -0.1082 -0.5306 0.044 Uiso 1 1 calc R
H42B H 0.0270 -0.1479 -0.6332 0.044 Uiso 1 1 calc R
C43 C -0.1562(3) -0.10906(17) -0.6596(2) 0.0301(6) Uani 1 1 d .
C44 C -0.2555(3) -0.1074(2) -0.6225(2) 0.0408(7) Uani 1 1 d .
H44 H -0.2413 -0.1284 -0.5540 0.049 Uiso 1 1 calc R
C45 C -0.3758(3) -0.0745(2) -0.6870(3) 0.0462(7) Uani 1 1 d .
H45 H -0.4416 -0.0740 -0.6614 0.055 Uiso 1 1 calc R
C46 C -0.3981(3) -0.0430(2) -0.7880(2) 0.0410(7) Uani 1 1 d .
H46 H -0.4786 -0.0207 -0.8306 0.049 Uiso 1 1 calc R
C47 C -0.3010(3) -0.0442(2) -0.8260(2) 0.0391(7) Uani 1 1 d .
H47 H -0.3156 -0.0229 -0.8945 0.047 Uiso 1 1 calc R
C48 C -0.1815(3) -0.07734(19) -0.7624(2) 0.0356(6) Uani 1 1 d .
H48 H -0.1167 -0.0784 -0.7890 0.043 Uiso 1 1 calc R

loop_
_atom_site_aniso_label
_atom_site_aniso_U_11
_atom_site_aniso_U_22
_atom_site_aniso_U_33
_atom_site_aniso_U_23
_atom_site_aniso_U_13
_atom_site_aniso_U_12
O1 0.0414(13) 0.0396(11) 0.0407(11) 0.0027(9) 0.0027(10) 0.0039(9)
O2 0.0457(13) 0.0456(12) 0.0384(11) 0.0059(9) 0.0155(10) -0.0017(10)
N1 0.0374(13) 0.0384(13) 0.0262(11) -0.0041(9) 0.0056(10) -0.0058(10)
N2 0.0302(12) 0.0306(11) 0.0215(10) -0.0011(8) 0.0047(9) -0.0005(9)
N3 0.0445(15) 0.0428(14) 0.0287(12) -0.0005(10) 0.0102(10) 0.0025(11)
N4 0.0365(15) 0.0592(18) 0.0485(16) 0.0003(13) 0.0165(12) 0.0105(13)
C1 0.0446(18) 0.0418(16) 0.0329(15) 0.0022(13) 0.0051(13) 0.0020(13)
C2 0.050(2) 0.0470(18) 0.0387(17) 0.0107(13) 0.0103(14) 0.0075(15)
C3 0.058(2) 0.0404(17) 0.0458(18) 0.0081(14) 0.0214(15) 0.0060(15)
C4 0.055(2) 0.0376(16) 0.0369(16) 0.0007(12) 0.0160(14) -0.0046(14)
C5 0.0384(16) 0.0384(15) 0.0287(13) 0.0007(11) 0.0115(12) -0.0031(12)
C6 0.0374(15) 0.0363(14) 0.0244(12) 0.0007(10) 0.0116(11) 0.0006(11)
C7 0.0298(14) 0.0370(14) 0.0229(12) -0.0025(10) 0.0072(10) 0.0003(11)
C8 0.0425(17) 0.0381(15) 0.0294(14) -0.0034(11) 0.0081(12) -0.0089(12)
C9 0.0278(13) 0.0344(13) 0.0260(13) -0.0025(10) 0.0049(10) 0.0019(11)
C10 0.0272(13) 0.0331(13) 0.0221(12) -0.0038(10) 0.0060(10) 0.0045(10)
C11 0.0269(13) 0.0332(13) 0.0231(12) -0.0030(10) 0.0059(10) 0.0042(11)
C12 0.0307(14) 0.0311(13) 0.0263(13) -0.0015(10) 0.0060(10) 0.0028(11)
C13 0.0307(15) 0.0406(15) 0.0264(13) -0.0016(11) 0.0036(11) 0.0012(12)
C14 0.0290(14) 0.0337(14) 0.0270(12) -0.0035(10) 0.0084(11) 0.0035(11)
C15 0.0400(16) 0.0337(14) 0.0285(13) -0.0042(11) 0.0109(12) 0.0033(11)
C16 0.060(2) 0.050(2) 0.0449(18) 0.0140(15) 0.0206(16) 0.0013(16)
C17 0.083(3) 0.053(2) 0.093(3) 0.021(2) 0.043(3) 0.018(2)
C18 0.0271(14) 0.0349(13) 0.0308(13) -0.0045(11) 0.0073(10) -0.0025(11)
C19 0.0290(14) 0.0287(13) 0.0234(12) 0.0017(10) 0.0054(10) -0.0008(10)
C20 0.0336(16) 0.0412(16) 0.0371(15) -0.0043(12) 0.0120(12) -0.0009(12)
C21 0.048(2) 0.066(2) 0.0464(19) -0.0070(16) 0.0180(15) 0.0193(17)
C22 0.072(3) 0.0440(19) 0.0400(17) -0.0080(14) 0.0084(17) 0.0264(17)
C23 0.072(3) 0.0276(15) 0.0490(19) -0.0083(13) 0.0037(17) -0.0025(15)
C24 0.0458(18) 0.0354(15) 0.0393(16) -0.0010(12) 0.0111(13) -0.0092(13)
O3 0.0601(15) 0.0462(13) 0.0403(12) -0.0027(10) 0.0050(11) -0.0227(11)
O4 0.141(3) 0.0401(13) 0.0326(13) -0.0034(10) 0.0262(15) -0.0195(15)
N5 0.0445(15) 0.0263(11) 0.0336(13) 0.0071(9) 0.0130(11) 0.0020(10)
N6 0.0359(13) 0.0254(10) 0.0295(11) 0.0028(9) 0.0068(9) 0.0007(9)
N7 0.080(2) 0.0374(15) 0.0528(17) -0.0037(13) 0.0282(16) 0.0050(14)
N8 0.0476(18) 0.063(2) 0.0579(19) 0.0118(15) 0.0183(15) -0.0093(14)
C25 0.0378(16) 0.0358(15) 0.0317(14) -0.0001(11) 0.0108(12) 0.0015(12)
C26 0.054(2) 0.0356(16) 0.0364(16) -0.0025(12) 0.0065(15) -0.0044(13)
C27 0.056(2) 0.0474(19) 0.0463(19) -0.0092(15) 0.0055(16) -0.0121(16)
C28 0.047(2) 0.058(2) 0.0364(17) -0.0065(15) 0.0004(14) -0.0035(16)
C29 0.0448(18) 0.0482(17) 0.0341(15) 0.0026(13) 0.0075(13) 0.0086(14)
C30 0.0378(16) 0.0364(15) 0.0302(13) 0.0005(11) 0.0104(11) 0.0044(12)
C31 0.0474(18) 0.0321(14) 0.0313(14) 0.0069(11) 0.0098(13) 0.0078(13)
C32 0.0348(15) 0.0288(13) 0.0341(14) 0.0009(11) 0.0126(12) 0.0021(11)
C33 0.0340(15) 0.0226(12) 0.0313(13) 0.0009(10) 0.0114(11) -0.0005(10)
C34 0.0299(14) 0.0249(12) 0.0328(13) 0.0025(10) 0.0092(11) -0.0014(10)
C35 0.0326(15) 0.0238(12) 0.0311(13) 0.0031(10) 0.0067(11) -0.0018(10)
C36 0.0492(18) 0.0265(13) 0.0338(15) 0.0045(11) 0.0112(13) -0.0034(12)
C37 0.0386(17) 0.0334(14) 0.0338(14) 0.0034(11) 0.0106(12) -0.0057(12)
C38 0.0324(15) 0.0302(13) 0.0309(13) 0.0054(11) 0.0065(11) -0.0010(11)
C39 0.0406(16) 0.0321(15) 0.0336(15) 0.0050(11) 0.0036(12) 0.0020(12)
C40 0.251(8) 0.045(2) 0.034(2) -0.0119(18) 0.018(3) -0.030(3)
C41 0.093(4) 0.077(3) 0.118(5) -0.033(3) -0.045(3) 0.006(3)
C42 0.0398(16) 0.0294(14) 0.0343(15) 0.0065(11) 0.0065(12) -0.0044(11)
C43 0.0354(15) 0.0242(12) 0.0273(13) 0.0003(10) 0.0081(11) -0.0036(10)
C44 0.0528(19) 0.0376(15) 0.0331(15) 0.0044(12) 0.0175(13) 0.0029(13)
C45 0.0481(19) 0.0432(17) 0.0522(19) -0.0010(14) 0.0245(16) 0.0043(14)
C46 0.0389(17) 0.0318(14) 0.0410(16) -0.0035(12) 0.0022(13) 0.0050(12)
C47 0.0473(18) 0.0355(15) 0.0280(14) 0.0025(11) 0.0069(12) 0.0037(13)
C48 0.0405(16) 0.0342(14) 0.0313(14) 0.0037(11) 0.0127(12) -0.0017(12)

loop_
_atom_type_symbol
_atom_type_description
_atom_type_scat_dispersion_real
_atom_type_scat_dispersion_imag
_atom_type_scat_source
C C 0.0033 0.0016 'International Tables Vol C Tables 4.2.6.8 and 6.1.1.4'
H H 0.0000 0.0000 'International Tables Vol C Tables 4.2.6.8 and 6.1.1.4'
N N 0.0061 0.0033 'International Tables Vol C Tables 4.2.6.8 and 6.1.1.4'
O O 0.0106 0.0060 'International Tables Vol C Tables 4.2.6.8 and 6.1.1.4'

loop_
_geom_angle_atom_site_label_1
_geom_angle_atom_site_label_2
_geom_angle_atom_site_label_3
_geom_angle
C15 O2 C16 117.4(3)
C8 N1 N2 113.0(2)
N1 N2 C7 116.8(2)
N1 N2 C11 113.2(2)
C11 N2 C7 107.37(19)
C2 C1 H1 120.0
C6 C1 H1 120.0
C6 C1 C2 120.0(3)
C1 C2 H2 119.7
C3 C2 C1 120.5(3)
C3 C2 H2 119.7
C2 C3 H3 120.1
C2 C3 C4 119.8(3)
C4 C3 H3 120.1
C3 C4 H4 120.0
C5 C4 C3 120.1(3)
C5 C4 H4 120.0
C4 C5 C6 119.9(3)
C4 C5 C8 122.5(3)
C6 C5 C8 117.7(3)
C1 C6 C5 119.8(3)
C1 C6 C7 125.1(3)
C5 C6 C7 115.1(2)
N2 C7 C6 106.6(2)
N2 C7 H7 109.7
N2 C7 C9 100.7(2)
C6 C7 H7 109.7
C6 C7 C9 119.7(2)
C9 C7 H7 109.7
N1 C8 C5 124.5(3)
N1 C8 H8 117.8
C5 C8 H8 117.8
C7 C9 H9A 110.9
C7 C9 H9B 110.9
H9A C9 H9B 108.9
C10 C9 C7 104.2(2)
C10 C9 H9A 110.9
C10 C9 H9B 110.9
C9 C10 C11 106.9(2)
C14 C10 C9 127.2(2)
C14 C10 C11 125.9(2)
N2 C11 C10 101.4(2)
N2 C11 C12 108.2(2)
N2 C11 C13 111.0(2)
C12 C11 C10 115.8(2)
C12 C11 C13 110.5(2)
C13 C11 C10 109.5(2)
N3 C12 C11 174.5(3)
N4 C13 C11 174.2(3)
C10 C14 C15 121.1(2)
C10 C14 C18 122.7(2)
C15 C14 C18 116.0(2)
O1 C15 O2 125.4(3)
O1 C15 C14 123.6(3)
O2 C15 C14 111.0(2)
O2 C16 H16A 109.8
O2 C16 H16B 109.8
O2 C16 C17 109.3(3)
H16A C16 H16B 108.3
C17 C16 H16A 109.8
C17 C16 H16B 109.8
C16 C17 H17A 109.5
C16 C17 H17B 109.5
C16 C17 H17C 109.5
H17A C17 H17B 109.5
H17A C17 H17C 109.5
H17B C17 H17C 109.5
C14 C18 H18A 109.4
C14 C18 H18B 109.4
C14 C18 C19 111.3(2)
H18A C18 H18B 108.0
C19 C18 H18A 109.4
C19 C18 H18B 109.4
C20 C19 C18 120.9(2)
C20 C19 C24 118.5(3)
C24 C19 C18 120.6(3)
C19 C20 H20 119.5
C19 C20 C21 121.1(3)
C21 C20 H20 119.5
C20 C21 H21 120.3
C22 C21 C20 119.5(3)
C22 C21 H21 120.3
C21 C22 H22 120.0
C23 C22 C21 120.0(3)
C23 C22 H22 120.0
C22 C23 H23 119.7
C22 C23 C24 120.6(3)
C24 C23 H23 119.7
C19 C24 H24 119.8
C23 C24 C19 120.3(3)
C23 C24 H24 119.8
C39 O4 C40 116.7(3)
C31 N5 N6 113.1(2)
N5 N6 C32 118.1(2)
N5 N6 C35 113.8(2)
C32 N6 C35 107.2(2)
C26 C25 C30 120.7(3)
C26 C25 C32 124.1(3)
C30 C25 C32 115.1(2)
C25 C26 H26 120.3
C25 C26 C27 119.5(3)
C27 C26 H26 120.3
C26 C27 H27 119.9
C28 C27 C26 120.2(3)
C28 C27 H27 119.9
C27 C28 H28 119.8
C29 C28 C27 120.4(3)
C29 C28 H28 119.8
C28 C29 H29 119.9
C28 C29 C30 120.3(3)
C30 C29 H29 119.9
C25 C30 C29 118.9(3)
C25 C30 C31 118.5(3)
C29 C30 C31 122.6(3)
N5 C31 C30 124.4(3)
N5 C31 H31 117.8
C30 C31 H31 117.8
N6 C32 C25 107.2(2)
N6 C32 H32 109.6
N6 C32 C33 101.2(2)
C25 C32 H32 109.6
C25 C32 C33 119.0(2)
C33 C32 H32 109.6
C32 C33 H33A 111.1
C32 C33 H33B 111.1
H33A C33 H33B 109.1
C34 C33 C32 103.4(2)
C34 C33 H33A 111.1
C34 C33 H33B 111.1
C33 C34 C35 107.3(2)
C38 C34 C33 126.5(2)
C38 C34 C35 126.1(2)
N6 C35 C34 100.7(2)
N6 C35 C36 108.2(2)
N6 C35 C37 111.3(2)
C36 C35 C34 114.1(2)
C36 C35 C37 110.2(2)
C37 C35 C34 112.0(2)
N7 C36 C35 177.2(4)
N8 C37 C35 174.9(3)
C34 C38 C39 120.0(2)
C34 C38 C42 123.2(3)
C39 C38 C42 116.8(2)
O3 C39 O4 124.3(3)
O3 C39 C38 123.8(3)
O4 C39 C38 111.9(3)
O4 C40 H40A 109.2
O4 C40 H40B 109.2
H40A C40 H40B 107.9
C41 C40 O4 111.9(4)
C41 C40 H40A 109.2
C41 C40 H40B 109.2
C40 C41 H41A 109.5
C40 C41 H41B 109.5
C40 C41 H41C 109.5
H41A C41 H41B 109.5
H41A C41 H41C 109.5
H41B C41 H41C 109.5
C38 C42 H42A 108.9
C38 C42 H42B 108.9
H42A C42 H42B 107.7
C43 C42 C38 113.6(2)
C43 C42 H42A 108.9
C43 C42 H42B 108.9
C44 C43 C42 120.9(2)
C48 C43 C42 121.2(3)
C48 C43 C44 117.8(3)
C43 C44 H44 119.7
C43 C44 C45 120.6(3)
C45 C44 H44 119.7
C44 C45 H45 119.8
C46 C45 C44 120.4(3)
C46 C45 H45 119.8
C45 C46 H46 120.1
C45 C46 C47 119.7(3)
C47 C46 H46 120.1
C46 C47 H47 120.0
C46 C47 C48 119.9(3)
C48 C47 H47 120.0
C43 C48 H48 119.3
C47 C48 C43 121.5(3)
C47 C48 H48 119.3

loop_
_geom_bond_atom_site_label_1
_geom_bond_atom_site_label_2
_geom_bond_distance
O1 C15 1.205(4)
O2 C15 1.325(4)
O2 C16 1.460(4)
N1 N2 1.406(3)
N1 C8 1.283(4)
N2 C7 1.472(3)
N2 C11 1.459(3)
N3 C12 1.135(4)
N4 C13 1.140(4)
C1 H1 0.9300
C1 C2 1.385(4)
C1 C6 1.383(4)
C2 H2 0.9300
C2 C3 1.384(5)
C3 H3 0.9300
C3 C4 1.390(5)
C4 H4 0.9300
C4 C5 1.384(4)
C5 C6 1.403(4)
C5 C8 1.470(4)
C6 C7 1.501(4)
C7 H7 0.9800
C7 C9 1.523(4)
C8 H8 0.9300
C9 H9A 0.9700
C9 H9B 0.9700
C9 C10 1.515(4)
C10 C11 1.550(3)
C10 C14 1.330(4)
C11 C12 1.484(4)
C11 C13 1.498(4)
C14 C15 1.500(4)
C14 C18 1.512(4)
C16 H16A 0.9700
C16 H16B 0.9700
C16 C17 1.471(6)
C17 H17A 0.9600
C17 H17B 0.9600
C17 H17C 0.9600
C18 H18A 0.9700
C18 H18B 0.9700
C18 C19 1.517(4)
C19 C20 1.378(4)
C19 C24 1.390(4)
C20 H20 0.9300
C20 C21 1.388(4)
C21 H21 0.9300
C21 C22 1.382(6)
C22 H22 0.9300
C22 C23 1.362(6)
C23 H23 0.9300
C23 C24 1.384(5)
C24 H24 0.9300
O3 C39 1.202(4)
O4 C39 1.312(4)
O4 C40 1.471(5)
N5 N6 1.398(3)
N5 C31 1.288(4)
N6 C32 1.455(3)
N6 C35 1.464(3)
N7 C36 1.142(4)
N8 C37 1.133(4)
C25 C26 1.385(4)
C25 C30 1.397(4)
C25 C32 1.501(4)
C26 H26 0.9300
C26 C27 1.391(5)
C27 H27 0.9300
C27 C28 1.384(5)
C28 H28 0.9300
C28 C29 1.378(5)
C29 H29 0.9300
C29 C30 1.401(4)
C30 C31 1.454(4)
C31 H31 0.9300
C32 H32 0.9800
C32 C33 1.525(4)
C33 H33A 0.9700
C33 H33B 0.9700
C33 C34 1.518(4)
C34 C35 1.546(3)
C34 C38 1.335(4)
C35 C36 1.476(4)
C35 C37 1.493(4)
C38 C39 1.494(4)
C38 C42 1.510(4)
C40 H40A 0.9700
C40 H40B 0.9700
C40 C41 1.349(7)
C41 H41A 0.9600
C41 H41B 0.9600
C41 H41C 0.9600
C42 H42A 0.9700
C42 H42B 0.9700
C42 C43 1.508(4)
C43 C44 1.390(4)
C43 C48 1.387(4)
C44 H44 0.9300
C44 C45 1.391(5)
C45 H45 0.9300
C45 C46 1.371(5)
C46 H46 0.9300
C46 C47 1.376(5)
C47 H47 0.9300
C47 C48 1.382(4)
C48 H48 0.9300

loop_
_geom_torsion_atom_site_label_1
_geom_torsion_atom_site_label_2
_geom_torsion_atom_site_label_3
_geom_torsion_atom_site_label_4
_geom_torsion
N1 N2 C7 C6 -60.4(3)
N1 N2 C7 C9 174.0(2)
N1 N2 C11 C10 -167.6(2)
N1 N2 C11 C12 70.1(3)
N1 N2 C11 C13 -51.3(3)
N2 N1 C8 C5 -0.4(4)
N2 C7 C9 C10 -34.0(3)
C1 C2 C3 C4 0.1(5)
C1 C6 C7 N2 -145.1(3)
C1 C6 C7 C9 -32.0(4)
C2 C1 C6 C5 -0.1(5)
C2 C1 C6 C7 -176.9(3)
C2 C3 C4 C5 -0.7(5)
C3 C4 C5 C6 0.8(5)
C3 C4 C5 C8 -179.0(3)
C4 C5 C6 C1 -0.5(4)
C4 C5 C6 C7 176.7(3)
C4 C5 C8 N1 161.0(3)
C5 C6 C7 N2 37.9(3)
C5 C6 C7 C9 151.0(3)
C6 C1 C2 C3 0.2(5)
C6 C5 C8 N1 -18.7(5)
C6 C7 C9 C10 -150.3(2)
C7 N2 C11 C10 -37.2(3)
C7 N2 C11 C12 -159.5(2)
C7 N2 C11 C13 79.1(3)
C7 C9 C10 C11 12.7(3)
C7 C9 C10 C14 -164.8(3)
C8 N1 N2 C7 41.9(3)
C8 N1 N2 C11 167.4(2)
C8 C5 C6 C1 179.3(3)
C8 C5 C6 C7 -3.5(4)
C9 C10 C11 N2 13.9(3)
C9 C10 C11 C12 130.8(2)
C9 C10 C11 C13 -103.5(2)
C9 C10 C14 C15 177.5(3)
C9 C10 C14 C18 2.1(4)
C10 C14 C15 O1 -22.1(4)
C10 C14 C15 O2 158.6(3)
C10 C14 C18 C19 113.9(3)
C11 N2 C7 C6 171.2(2)
C11 N2 C7 C9 45.6(3)
C11 C10 C14 C15 0.5(4)
C11 C10 C14 C18 -174.9(2)
C14 C10 C11 N2 -168.6(3)
C14 C10 C11 C12 -51.7(4)
C14 C10 C11 C13 74.0(3)
C14 C18 C19 C20 -40.4(4)
C14 C18 C19 C24 141.5(3)
C15 O2 C16 C17 -87.6(4)
C15 C14 C18 C19 -61.6(3)
C16 O2 C15 O1 -6.3(4)
C16 O2 C15 C14 172.9(2)
C18 C14 C15 O1 153.5(3)
C18 C14 C15 O2 -25.8(3)
C18 C19 C20 C21 -177.0(3)
C18 C19 C24 C23 177.4(3)
C19 C20 C21 C22 -0.3(5)
C20 C19 C24 C23 -0.8(4)
C20 C21 C22 C23 -1.0(5)
C21 C22 C23 C24 1.3(5)
C22 C23 C24 C19 -0.4(5)
C24 C19 C20 C21 1.2(4)
N5 N6 C32 C25 57.8(3)
N5 N6 C32 C33 -176.8(2)
N5 N6 C35 C34 171.1(2)
N5 N6 C35 C36 -68.9(3)
N5 N6 C35 C37 52.3(3)
N6 N5 C31 C30 2.0(4)
N6 C32 C33 C34 33.9(3)
C25 C26 C27 C28 -0.5(6)
C25 C30 C31 N5 15.2(5)
C25 C32 C33 C34 150.9(2)
C26 C25 C30 C29 2.5(5)
C26 C25 C30 C31 -178.2(3)
C26 C25 C32 N6 146.6(3)
C26 C25 C32 C33 32.8(4)
C26 C27 C28 C29 1.5(6)
C27 C28 C29 C30 -0.5(6)
C28 C29 C30 C25 -1.5(5)
C28 C29 C30 C31 179.2(3)
C29 C30 C31 N5 -165.5(3)
C30 C25 C26 C27 -1.5(5)
C30 C25 C32 N6 -36.9(3)
C30 C25 C32 C33 -150.7(3)
C31 N5 N6 C32 -40.7(4)
C31 N5 N6 C35 -167.7(3)
C32 N6 C35 C34 38.7(3)
C32 N6 C35 C36 158.6(2)
C32 N6 C35 C37 -80.2(3)
C32 C25 C26 C27 174.8(3)
C32 C25 C30 C29 -174.2(3)
C32 C25 C30 C31 5.1(4)
C32 C33 C34 C35 -11.4(3)
C32 C33 C34 C38 171.7(3)
C33 C34 C35 N6 -15.3(3)
C33 C34 C35 C36 -131.0(3)
C33 C34 C35 C37 103.0(3)
C33 C34 C38 C39 -177.2(3)
C33 C34 C38 C42 1.5(5)
C34 C38 C39 O3 27.0(5)
C34 C38 C39 O4 -154.2(3)
C34 C38 C42 C43 -127.1(3)
C35 N6 C32 C25 -172.1(2)
C35 N6 C32 C33 -46.7(3)
C35 C34 C38 C39 6.5(5)
C35 C34 C38 C42 -174.9(3)
C38 C34 C35 N6 161.6(3)
C38 C34 C35 C36 46.0(4)
C38 C34 C35 C37 -80.0(4)
C38 C42 C43 C44 54.0(4)
C38 C42 C43 C48 -123.2(3)
C39 O4 C40 C41 137.1(6)
C39 C38 C42 C43 51.6(4)
C40 O4 C39 O3 6.7(6)
C40 O4 C39 C38 -172.0(4)
C42 C38 C39 O3 -151.7(3)
C42 C38 C39 O4 27.0(4)
C42 C43 C44 C45 -177.5(3)
C42 C43 C48 C47 177.9(3)
C43 C44 C45 C46 -0.3(5)
C44 C43 C48 C47 0.6(4)
C44 C45 C46 C47 0.4(5)
C45 C46 C47 C48 0.0(5)
C46 C47 C48 C43 -0.5(4)
C48 C43 C44 C45 -0.2(4)
